data_4500625
loop_
_publ_author_name
'Kennedy, Alan R.'
'Morrison, Catriona A.'
'Briggs, Naomi E. B.'
'Arbuckle, William'

_publ_section_title
;
 Density and Stability Differences Between Enantiopure and Racemic Salts:
 Construction and Structural Analysis of a Systematic Series of
 Crystalline Salt Forms of Methylephedrine
;
_journal_issue 5
_journal_name_full 'Crystal Growth &amp; Design'
_journal_page_first 1821
_journal_paper_doi 10.1021/cg200030s
_journal_volume 11
_journal_year 2011
_chemical_absolute_configuration ad
_chemical_formula_sum 'C12 H21 N O4 S'
_chemical_formula_weight 275.36
_chemical_name_systematic
;
 ?
;
_space_group_IT_number 4
_symmetry_cell_setting monoclinic
_symmetry_space_group_name_Hall 'P 2yb'
_symmetry_space_group_name_H-M 'P 1 21 1'
_atom_sites_solution_hydrogens geom
_atom_sites_solution_primary direct
_atom_sites_solution_secondary difmap
_audit_creation_method SHELXL-97
_cell_angle_alpha 90.00
_cell_angle_beta 95.417(5)
_cell_angle_gamma 90.00
_cell_formula_units_Z 4
_cell_length_a 5.7618(3)
_cell_length_b 17.4809(11)
_cell_length_c 13.7006(8)
_cell_measurement_reflns_used 3106
_cell_measurement_temperature 123(2)
_cell_measurement_theta_max 29.5159
_cell_measurement_theta_min 2.9809
_cell_volume 1373.78(14)
_computing_structure_refinement 'SHELXL-97 (Sheldrick, 1997)'
_diffrn_ambient_temperature 123(2)
_diffrn_measured_fraction_theta_full 0.999
_diffrn_measured_fraction_theta_max 0.999
_diffrn_measurement_device_type 'Oxford Diffraction Xcalibur E'
_diffrn_measurement_method 'omega scans'
_diffrn_radiation_monochromator graphite
_diffrn_radiation_source 'fine-focus sealed tube'
_diffrn_radiation_type MoK\a
_diffrn_radiation_wavelength 0.71073
_diffrn_reflns_av_R_equivalents 0.0401
_diffrn_reflns_av_sigmaI/netI 0.1051
_diffrn_reflns_limit_h_max 7
_diffrn_reflns_limit_h_min -7
_diffrn_reflns_limit_k_max 16
_diffrn_reflns_limit_k_min -22
_diffrn_reflns_limit_l_max 15
_diffrn_reflns_limit_l_min -17
_diffrn_reflns_number 8724
_diffrn_reflns_theta_full 26.99
_diffrn_reflns_theta_max 26.99
_diffrn_reflns_theta_min 2.99
_exptl_absorpt_coefficient_mu 0.242
_exptl_absorpt_correction_T_max 1.00000
_exptl_absorpt_correction_T_min 0.67341
_exptl_absorpt_correction_type multi-scan
_exptl_absorpt_process_details
;
CrysAlisPro, Oxford Diffraction Ltd.,
Version 1.171.33.66 (release 28-04-2010 CrysAlis171 .NET)
(compiled Apr 28 2010,14:27:37)
Empirical absorption correction using spherical harmonics,
 implemented in SCALE3 ABSPACK scaling algorithm.
;
_exptl_crystal_colour colourless
_exptl_crystal_density_diffrn 1.331
_exptl_crystal_density_method 'not measured'
_exptl_crystal_description lath
_exptl_crystal_F_000 592
_exptl_crystal_size_max 0.38
_exptl_crystal_size_mid 0.12
_exptl_crystal_size_min 0.05
_refine_diff_density_max 0.330
_refine_diff_density_min -0.285
_refine_diff_density_rms 0.051
_refine_ls_abs_structure_details 'Flack H D (1983), Acta Cryst. A39, 876-881'
_refine_ls_abs_structure_Flack 0.11(7)
_refine_ls_extinction_method none
_refine_ls_goodness_of_fit_ref 0.804
_refine_ls_hydrogen_treatment mixed
_refine_ls_matrix_type full
_refine_ls_number_parameters 347
_refine_ls_number_reflns 4681
_refine_ls_number_restraints 3
_refine_ls_restrained_S_all 0.805
_refine_ls_R_factor_all 0.0679
_refine_ls_R_factor_gt 0.0387
_refine_ls_shift/su_max 0.001
_refine_ls_shift/su_mean 0.000
_refine_ls_structure_factor_coef Fsqd
_refine_ls_weighting_details 'calc w=1/[\s^2^(Fo^2^)+(0.0300P)^2^+0.0000P] where P=(Fo^2^+2Fc^2^)/3'
_refine_ls_weighting_scheme calc
_refine_ls_wR_factor_gt 0.0687
_refine_ls_wR_factor_ref 0.0727
_reflns_number_gt 3025
_reflns_number_total 4681
_reflns_threshold_expression I>2/s(I)
_cod_data_source_file cg200030s_si_001.cif
_cod_data_source_block rmepdmeso32_rep
_cod_depositor_comments
;
The following automatic conversions were performed:

'_symmetry_cell_setting' value 'Monoclinic' changed to 'monoclinic'
according to /home/saulius/struct/CIF-dictionaries/cif_core.dic
dictionary named 'cif_core.dic' version 2.4.1 from 2010-06-29.

Automatic conversion script
Id: cif_fix_values 1715 2011-07-08 13:25:40Z adriana 
;
_cod_original_sg_symbol_H-M P21
_cod_database_code 4500625

loop_
_symmetry_equiv_pos_as_xyz
'x, y, z'
'-x, y+1/2, -z'

loop_
_atom_site_label
_atom_site_type_symbol
_atom_site_fract_x
_atom_site_fract_y
_atom_site_fract_z
_atom_site_U_iso_or_equiv
_atom_site_adp_type
_atom_site_occupancy
_atom_site_symmetry_multiplicity
_atom_site_calc_flag
_atom_site_refinement_flags
S1 S 0.54818(13) 0.92194(6) 1.15480(6) 0.0238(2) Uani 1 1 d .
S2 S 0.95039(14) 0.70093(6) 0.64044(6) 0.0237(2) Uani 1 1 d .
O1 O 0.3123(4) 0.86662(16) 0.77758(18) 0.0249(6) Uani 1 1 d .
O2 O -0.2113(4) 0.74227(16) 1.27342(18) 0.0254(7) Uani 1 1 d .
O3 O 0.4952(4) 0.85143(15) 1.20430(19) 0.0391(7) Uani 1 1 d .
O4 O 0.7862(4) 0.94550(15) 1.17816(17) 0.0372(7) Uani 1 1 d .
O5 O 0.4808(3) 0.91826(19) 1.05026(16) 0.0429(8) Uani 1 1 d .
O6 O 1.0290(4) 0.77898(14) 0.65911(19) 0.0410(8) Uani 1 1 d .
O7 O 0.7329(3) 0.68416(15) 0.68050(16) 0.0339(7) Uani 1 1 d .
O8 O 0.9465(3) 0.68273(15) 0.53749(16) 0.0327(7) Uani 1 1 d .
N1 N 0.7405(4) 0.87029(18) 0.9044(2) 0.0214(8) Uani 1 1 d D
H1N H 0.639(4) 0.8798(19) 0.9457(19) 0.026 Uiso 1 1 d D
N2 N 0.2022(4) 0.75475(18) 1.4051(2) 0.0222(8) Uani 1 1 d D
H2N H 0.097(4) 0.7364(18) 1.443(2) 0.027 Uiso 1 1 d D
C1 C 0.4987(5) 0.9255(2) 0.6413(2) 0.0187(8) Uani 1 1 d .
C2 C 0.3081(5) 0.9734(2) 0.6199(2) 0.0240(9) Uani 1 1 d .
H2 H 0.1871 0.9748 0.6624 0.029 Uiso 1 1 calc R
C3 C 0.2936(6) 1.0189(2) 0.5374(3) 0.0266(9) Uani 1 1 d .
H3 H 0.1628 1.0515 0.5231 0.032 Uiso 1 1 calc R
C4 C 0.4697(6) 1.0172(2) 0.4756(3) 0.0262(9) Uani 1 1 d .
H4 H 0.4615 1.0495 0.4196 0.031 Uiso 1 1 calc R
C5 C 0.6571(6) 0.9688(2) 0.4950(3) 0.0250(9) Uani 1 1 d .
H5 H 0.7761 0.9669 0.4515 0.030 Uiso 1 1 calc R
C6 C 0.6725(5) 0.9234(2) 0.5767(2) 0.0224(8) Uani 1 1 d .
H6 H 0.8022 0.8901 0.5896 0.027 Uiso 1 1 calc R
C7 C 0.5248(5) 0.8777(2) 0.7342(2) 0.0200(9) Uani 1 1 d .
H7 H 0.5909 0.8267 0.7190 0.024 Uiso 1 1 calc R
C8 C 0.6920(5) 0.9178(2) 0.8113(2) 0.0206(8) Uani 1 1 d .
H8 H 0.8432 0.9261 0.7826 0.025 Uiso 1 1 calc R
C9 C 0.6003(5) 0.9951(2) 0.8400(2) 0.0269(10) Uani 1 1 d .
H9A H 0.7112 1.0186 0.8898 0.040 Uiso 1 1 calc R
H9B H 0.4496 0.9884 0.8666 0.040 Uiso 1 1 calc R
H9C H 0.5809 1.0283 0.7821 0.040 Uiso 1 1 calc R
C10 C 0.7377(6) 0.7866(2) 0.8897(3) 0.0297(10) Uani 1 1 d .
H10A H 0.7829 0.7611 0.9523 0.045 Uiso 1 1 calc R
H10B H 0.8480 0.7729 0.8423 0.045 Uiso 1 1 calc R
H10C H 0.5805 0.7703 0.8648 0.045 Uiso 1 1 calc R
C11 C 0.9692(5) 0.8942(2) 0.9584(2) 0.0275(9) Uani 1 1 d .
H11A H 1.0976 0.8790 0.9205 0.041 Uiso 1 1 calc R
H11B H 0.9875 0.8693 1.0228 0.041 Uiso 1 1 calc R
H11C H 0.9710 0.9499 0.9670 0.041 Uiso 1 1 calc R
C12 C 0.0082(4) 0.7006(2) 1.1381(2) 0.0181(8) Uani 1 1 d .
C13 C 0.1922(5) 0.7086(2) 1.0807(2) 0.0216(9) Uani 1 1 d .
H13 H 0.3121 0.7445 1.0990 0.026 Uiso 1 1 calc R
C14 C 0.2037(5) 0.6655(2) 0.9979(2) 0.0247(9) Uani 1 1 d .
H14 H 0.3311 0.6718 0.9594 0.030 Uiso 1 1 calc R
C15 C 0.0292(5) 0.6121(2) 0.9695(2) 0.0237(9) Uani 1 1 d .
H15 H 0.0389 0.5812 0.9130 0.028 Uiso 1 1 calc R
C16 C -0.1573(5) 0.6050(2) 1.0252(3) 0.0244(9) Uani 1 1 d .
H16 H -0.2791 0.5700 1.0058 0.029 Uiso 1 1 calc R
C17 C -0.1682(5) 0.6488(2) 1.1092(2) 0.0238(9) Uani 1 1 d .
H17 H -0.2968 0.6433 1.1472 0.029 Uiso 1 1 calc R
C18 C 0.0065(5) 0.7452(2) 1.2326(2) 0.0214(9) Uani 1 1 d .
H18 H 0.0474 0.7998 1.2206 0.026 Uiso 1 1 calc R
C19 C 0.1890(5) 0.7107(2) 1.3091(2) 0.0200(8) Uani 1 1 d .
H19 H 0.3449 0.7133 1.2828 0.024 Uiso 1 1 calc R
C20 C 0.1375(6) 0.6289(2) 1.3305(3) 0.0285(10) Uani 1 1 d .
H20A H -0.0192 0.6249 1.3523 0.043 Uiso 1 1 calc R
H20B H 0.2521 0.6098 1.3822 0.043 Uiso 1 1 calc R
H20C H 0.1458 0.5982 1.2710 0.043 Uiso 1 1 calc R
C21 C 0.1668(6) 0.8388(2) 1.3967(3) 0.0272(9) Uani 1 1 d .
H21A H 0.2827 0.8606 1.3568 0.041 Uiso 1 1 calc R
H21B H 0.1845 0.8618 1.4622 0.041 Uiso 1 1 calc R
H21C H 0.0099 0.8493 1.3656 0.041 Uiso 1 1 calc R
C22 C 0.4297(5) 0.7395(2) 1.4642(2) 0.0310(10) Uani 1 1 d .
H22A H 0.4273 0.7623 1.5294 0.047 Uiso 1 1 calc R
H22B H 0.5570 0.7619 1.4311 0.047 Uiso 1 1 calc R
H22C H 0.4535 0.6841 1.4707 0.047 Uiso 1 1 calc R
C23 C 0.3692(6) 0.9906(2) 1.2001(3) 0.0313(10) Uani 1 1 d .
H23A H 0.3936 1.0398 1.1684 0.047 Uiso 1 1 calc R
H23B H 0.4070 0.9956 1.2711 0.047 Uiso 1 1 calc R
H23C H 0.2059 0.9751 1.1865 0.047 Uiso 1 1 calc R
C24 C 1.1639(5) 0.6409(2) 0.7019(3) 0.0360(10) Uani 1 1 d .
H24A H 1.1215 0.5872 0.6893 0.054 Uiso 1 1 calc R
H24B H 1.1728 0.6509 0.7725 0.054 Uiso 1 1 calc R
H24C H 1.3157 0.6512 0.6779 0.054 Uiso 1 1 calc R
H1H H 0.224(6) 0.838(2) 0.744(2) 0.031(12) Uiso 1 1 d .
H2H H -0.291(7) 0.783(2) 1.247(3) 0.057(14) Uiso 1 1 d .

loop_
_atom_site_aniso_label
_atom_site_aniso_U_11
_atom_site_aniso_U_22
_atom_site_aniso_U_33
_atom_site_aniso_U_23
_atom_site_aniso_U_13
_atom_site_aniso_U_12
S1 0.0180(4) 0.0308(7) 0.0228(5) -0.0001(5) 0.0027(3) -0.0004(5)
S2 0.0196(4) 0.0250(6) 0.0260(5) -0.0037(5) 0.0000(4) 0.0000(5)
O1 0.0189(12) 0.0316(18) 0.0241(15) -0.0004(13) 0.0019(11) -0.0075(12)
O2 0.0175(12) 0.0355(18) 0.0236(15) 0.0033(13) 0.0049(10) 0.0031(12)
O3 0.0227(12) 0.0317(18) 0.0634(19) 0.0119(16) 0.0065(12) 0.0058(12)
O4 0.0174(11) 0.049(2) 0.0437(16) -0.0011(14) -0.0019(11) -0.0082(11)
O5 0.0277(12) 0.081(2) 0.0209(13) -0.0109(17) 0.0084(10) 0.0039(16)
O6 0.0316(13) 0.0226(17) 0.065(2) -0.0139(14) -0.0159(13) 0.0020(12)
O7 0.0209(11) 0.053(2) 0.0288(13) -0.0031(14) 0.0067(10) 0.0007(12)
O8 0.0253(11) 0.050(2) 0.0223(13) -0.0051(13) 0.0024(10) -0.0092(13)
N1 0.0148(14) 0.028(2) 0.0221(18) -0.0045(15) 0.0036(12) -0.0022(13)
N2 0.0178(15) 0.030(2) 0.0184(17) 0.0003(15) 0.0015(12) -0.0020(14)
C1 0.0201(17) 0.016(2) 0.0196(19) -0.0018(18) -0.0002(13) -0.0029(16)
C2 0.0181(16) 0.026(2) 0.027(2) -0.0041(18) -0.0016(15) 0.0005(16)
C3 0.0261(19) 0.021(2) 0.032(2) -0.0036(18) -0.0039(16) 0.0061(16)
C4 0.036(2) 0.022(2) 0.019(2) 0.0036(17) -0.0080(17) -0.0047(17)
C5 0.0225(18) 0.031(3) 0.022(2) -0.0016(18) 0.0060(15) -0.0029(17)
C6 0.0207(16) 0.024(2) 0.0218(19) -0.007(2) -0.0007(13) -0.0028(18)
C7 0.0173(16) 0.025(2) 0.018(2) 0.0006(17) 0.0041(14) -0.0007(15)
C8 0.0189(15) 0.025(2) 0.0177(18) 0.0070(19) 0.0002(13) -0.0064(17)
C9 0.0297(19) 0.021(3) 0.030(2) -0.0043(18) 0.0009(17) -0.0011(17)
C10 0.035(2) 0.027(3) 0.025(2) 0.0018(19) -0.0052(17) 0.0097(19)
C11 0.0177(16) 0.038(3) 0.026(2) -0.0047(17) -0.0049(14) -0.0004(16)
C12 0.0170(15) 0.015(2) 0.0216(19) 0.0003(18) -0.0016(14) 0.0053(16)
C13 0.0202(16) 0.028(2) 0.0158(18) -0.0037(19) -0.0028(13) -0.0025(17)
C14 0.0170(16) 0.033(3) 0.024(2) 0.0023(18) 0.0029(15) -0.0016(16)
C15 0.0311(19) 0.023(2) 0.0174(19) -0.0025(17) 0.0022(16) 0.0048(17)
C16 0.0193(17) 0.025(2) 0.028(2) 0.0040(18) -0.0029(16) -0.0044(16)
C17 0.0182(16) 0.030(3) 0.023(2) 0.0050(18) 0.0009(14) 0.0027(16)
C18 0.0158(16) 0.024(2) 0.025(2) 0.0040(18) 0.0031(14) 0.0009(15)
C19 0.0184(15) 0.023(2) 0.0187(18) 0.0091(18) 0.0039(13) 0.0046(16)
C20 0.035(2) 0.026(3) 0.023(2) -0.0015(18) -0.0040(16) 0.0063(18)
C21 0.0337(19) 0.020(2) 0.027(2) -0.0027(18) -0.0017(16) 0.0017(17)
C22 0.0175(17) 0.046(3) 0.028(2) -0.0049(19) -0.0052(15) 0.0023(16)
C23 0.033(2) 0.034(3) 0.027(2) 0.0025(19) 0.0025(17) 0.0054(19)
C24 0.0251(19) 0.051(3) 0.032(2) 0.015(2) 0.0038(16) 0.0167(19)

loop_
_atom_type_symbol
_atom_type_description
_atom_type_scat_dispersion_real
_atom_type_scat_dispersion_imag
_atom_type_scat_source
S S 0.1246 0.1234 'International Tables Vol C Tables 4.2.6.8 and 6.1.1.4'
O O 0.0106 0.0060 'International Tables Vol C Tables 4.2.6.8 and 6.1.1.4'
N N 0.0061 0.0033 'International Tables Vol C Tables 4.2.6.8 and 6.1.1.4'
C C 0.0033 0.0016 'International Tables Vol C Tables 4.2.6.8 and 6.1.1.4'
H H 0.0000 0.0000 'International Tables Vol C Tables 4.2.6.8 and 6.1.1.4'

loop_
_geom_angle_atom_site_label_1
_geom_angle_atom_site_label_2
_geom_angle_atom_site_label_3
_geom_angle
O4 S1 O5 113.16(15)
O4 S1 O3 112.13(14)
O5 S1 O3 112.03(19)
O4 S1 C23 107.99(17)
O5 S1 C23 105.74(17)
O3 S1 C23 105.17(17)
O8 S2 O7 113.10(13)
O8 S2 O6 110.77(16)
O7 S2 O6 113.01(15)
O8 S2 C24 106.26(17)
O7 S2 C24 106.75(16)
O6 S2 C24 106.40(17)
C7 O1 H1H 111(2)
C18 O2 H2H 104(3)
C10 N1 C11 109.8(3)
C10 N1 C8 115.3(3)
C11 N1 C8 110.0(3)
C10 N1 H1N 106(2)
C11 N1 H1N 104(2)
C8 N1 H1N 111(2)
C21 N2 C22 108.9(3)
C21 N2 C19 116.1(3)
C22 N2 C19 110.3(2)
C21 N2 H2N 108(2)
C22 N2 H2N 103(2)
C19 N2 H2N 110(2)
C2 C1 C6 118.8(3)
C2 C1 C7 121.5(3)
C6 C1 C7 119.7(3)
C3 C2 C1 120.4(3)
C3 C2 H2 119.8
C1 C2 H2 119.8
C2 C3 C4 119.9(3)
C2 C3 H3 120.0
C4 C3 H3 120.0
C5 C4 C3 120.1(3)
C5 C4 H4 119.9
C3 C4 H4 119.9
C6 C5 C4 120.2(3)
C6 C5 H5 119.9
C4 C5 H5 119.9
C5 C6 C1 120.5(3)
C5 C6 H6 119.8
C1 C6 H6 119.8
O1 C7 C1 113.8(2)
O1 C7 C8 106.6(3)
C1 C7 C8 109.4(3)
O1 C7 H7 109.0
C1 C7 H7 109.0
C8 C7 H7 109.0
C9 C8 N1 108.0(3)
C9 C8 C7 112.0(3)
N1 C8 C7 112.4(3)
C9 C8 H8 108.1
N1 C8 H8 108.1
C7 C8 H8 108.1
C8 C9 H9A 109.5
C8 C9 H9B 109.5
H9A C9 H9B 109.5
C8 C9 H9C 109.5
H9A C9 H9C 109.5
H9B C9 H9C 109.5
N1 C10 H10A 109.5
N1 C10 H10B 109.5
H10A C10 H10B 109.5
N1 C10 H10C 109.5
H10A C10 H10C 109.5
H10B C10 H10C 109.5
N1 C11 H11A 109.5
N1 C11 H11B 109.5
H11A C11 H11B 109.5
N1 C11 H11C 109.5
H11A C11 H11C 109.5
H11B C11 H11C 109.5
C13 C12 C17 118.8(3)
C13 C12 C18 120.1(3)
C17 C12 C18 121.1(3)
C14 C13 C12 121.0(3)
C14 C13 H13 119.5
C12 C13 H13 119.5
C13 C14 C15 120.5(3)
C13 C14 H14 119.8
C15 C14 H14 119.8
C16 C15 C14 118.8(3)
C16 C15 H15 120.6
C14 C15 H15 120.6
C15 C16 C17 120.5(3)
C15 C16 H16 119.8
C17 C16 H16 119.8
C16 C17 C12 120.4(3)
C16 C17 H17 119.8
C12 C17 H17 119.8
O2 C18 C12 113.2(3)
O2 C18 C19 106.9(3)
C12 C18 C19 108.8(3)
O2 C18 H18 109.3
C12 C18 H18 109.3
C19 C18 H18 109.3
C20 C19 N2 108.1(3)
C20 C19 C18 112.0(3)
N2 C19 C18 111.4(3)
C20 C19 H19 108.4
N2 C19 H19 108.4
C18 C19 H19 108.4
C19 C20 H20A 109.5
C19 C20 H20B 109.5
H20A C20 H20B 109.5
C19 C20 H20C 109.5
H20A C20 H20C 109.5
H20B C20 H20C 109.5
N2 C21 H21A 109.5
N2 C21 H21B 109.5
H21A C21 H21B 109.5
N2 C21 H21C 109.5
H21A C21 H21C 109.5
H21B C21 H21C 109.5
N2 C22 H22A 109.5
N2 C22 H22B 109.5
H22A C22 H22B 109.5
N2 C22 H22C 109.5
H22A C22 H22C 109.5
H22B C22 H22C 109.5
S1 C23 H23A 109.5
S1 C23 H23B 109.5
H23A C23 H23B 109.5
S1 C23 H23C 109.5
H23A C23 H23C 109.5
H23B C23 H23C 109.5
S2 C24 H24A 109.5
S2 C24 H24B 109.5
H24A C24 H24B 109.5
S2 C24 H24C 109.5
H24A C24 H24C 109.5
H24B C24 H24C 109.5

loop_
_geom_bond_atom_site_label_1
_geom_bond_atom_site_label_2
_geom_bond_distance
S1 O4 1.439(2)
S1 O5 1.450(2)
S1 O3 1.453(3)
S1 C23 1.735(3)
S2 O8 1.444(2)
S2 O7 1.445(2)
S2 O6 1.453(3)
S2 C24 1.769(3)
O1 C7 1.423(4)
O1 H1H 0.82(3)
O2 C18 1.422(4)
O2 H2H 0.90(4)
N1 C10 1.476(4)
N1 C11 1.508(4)
N1 C8 1.526(4)
N1 H1N 0.865(17)
N2 C21 1.486(5)
N2 C22 1.498(4)
N2 C19 1.519(4)
N2 H2N 0.898(18)
C1 C2 1.390(4)
C1 C6 1.399(4)
C1 C7 1.519(4)
C2 C3 1.378(5)
C2 H2 0.9500
C3 C4 1.382(5)
C3 H3 0.9500
C4 C5 1.378(5)
C4 H4 0.9500
C5 C6 1.368(5)
C5 H5 0.9500
C6 H6 0.9500
C7 C8 1.530(4)
C7 H7 1.0000
C8 C9 1.516(5)
C8 H8 1.0000
C9 H9A 0.9800
C9 H9B 0.9800
C9 H9C 0.9800
C10 H10A 0.9800
C10 H10B 0.9800
C10 H10C 0.9800
C11 H11A 0.9800
C11 H11B 0.9800
C11 H11C 0.9800
C12 C13 1.386(4)
C12 C17 1.391(5)
C12 C18 1.513(5)
C13 C14 1.369(4)
C13 H13 0.9500
C14 C15 1.400(4)
C14 H14 0.9500
C15 C16 1.381(4)
C15 H15 0.9500
C16 C17 1.388(5)
C16 H16 0.9500
C17 H17 0.9500
C18 C19 1.537(4)
C18 H18 1.0000
C19 C20 1.495(5)
C19 H19 1.0000
C20 H20A 0.9800
C20 H20B 0.9800
C20 H20C 0.9800
C21 H21A 0.9800
C21 H21B 0.9800
C21 H21C 0.9800
C22 H22A 0.9800
C22 H22B 0.9800
C22 H22C 0.9800
C23 H23A 0.9800
C23 H23B 0.9800
C23 H23C 0.9800
C24 H24A 0.9800
C24 H24B 0.9800
C24 H24C 0.9800

loop_
_geom_torsion_atom_site_label_1
_geom_torsion_atom_site_label_2
_geom_torsion_atom_site_label_3
_geom_torsion_atom_site_label_4
_geom_torsion
C6 C1 C2 C3 -1.2(5)
C7 C1 C2 C3 176.9(3)
C1 C2 C3 C4 -0.2(5)
C2 C3 C4 C5 1.5(5)
C3 C4 C5 C6 -1.4(5)
C4 C5 C6 C1 0.0(5)
C2 C1 C6 C5 1.3(5)
C7 C1 C6 C5 -176.9(3)
C2 C1 C7 O1 19.8(5)
C6 C1 C7 O1 -162.0(3)
C2 C1 C7 C8 -99.2(4)
C6 C1 C7 C8 78.9(4)
C10 N1 C8 C9 156.2(3)
C11 N1 C8 C9 -79.0(3)
C10 N1 C8 C7 32.1(4)
C11 N1 C8 C7 156.9(3)
O1 C7 C8 C9 -61.2(3)
C1 C7 C8 C9 62.2(4)
O1 C7 C8 N1 60.6(4)
C1 C7 C8 N1 -175.9(3)
C17 C12 C13 C14 -1.2(5)
C18 C12 C13 C14 176.2(3)
C12 C13 C14 C15 -0.1(5)
C13 C14 C15 C16 1.6(5)
C14 C15 C16 C17 -1.7(5)
C15 C16 C17 C12 0.4(5)
C13 C12 C17 C16 1.1(5)
C18 C12 C17 C16 -176.3(3)
C13 C12 C18 O2 168.8(3)
C17 C12 C18 O2 -13.9(5)
C13 C12 C18 C19 -72.6(4)
C17 C12 C18 C19 104.8(3)
C21 N2 C19 C20 -158.8(3)
C22 N2 C19 C20 76.8(3)
C21 N2 C19 C18 -35.3(4)
C22 N2 C19 C18 -159.8(3)
O2 C18 C19 C20 61.8(4)
C12 C18 C19 C20 -60.8(4)
O2 C18 C19 N2 -59.4(4)
C12 C18 C19 N2 178.0(3)
